data_4071303
loop_
_publ_author_name
'Wu, Ji-Qian'
'Pan, Li'
'Hu, Ning-Hai'
'Li, Yue-Sheng'

_publ_section_title
;
 Synthesis, Structural Characterization, and Ethylene Polymerization
 Behavior of the Vanadium(III) Complexes Bearing Salicylaldiminato Ligands
;
_journal_issue 15
_journal_name_full Organometallics
_journal_page_first 3840
_journal_paper_doi 10.1021/om800097b
_journal_volume 27
_journal_year 2008
_chemical_formula_sum 'C32 H32 Cl N2 O3 V'
_chemical_formula_weight 578.99
_chemical_name_systematic
; 
 ? 
;
_space_group_IT_number 14
_symmetry_cell_setting monoclinic
_symmetry_space_group_name_Hall '-P 2yn'
_symmetry_space_group_name_H-M 'P 1 21/n 1'
_atom_sites_solution_hydrogens geom
_atom_sites_solution_primary direct
_atom_sites_solution_secondary difmap
_audit_creation_method SHELXL-97
_cell_angle_alpha 90.00
_cell_angle_beta 103.0480(10)
_cell_angle_gamma 90.00
_cell_formula_units_Z 4
_cell_length_a 12.3342(7)
_cell_length_b 13.3442(7)
_cell_length_c 17.9276(10)
_cell_measurement_reflns_used 6090
_cell_measurement_temperature 187(2)
_cell_measurement_theta_max 25.50
_cell_measurement_theta_min 2.26
_cell_volume 2874.5(3)
_computing_cell_refinement 'Bruker SMART'
_computing_data_collection 'Bruker SMART'
_computing_data_reduction 'Bruker SAINT'
_computing_molecular_graphics 'Bruker SHELXTL'
_computing_publication_material 'Bruker SHELXTL'
_computing_structure_refinement 'SHELXL-97 (Sheldrick, 1997)'
_computing_structure_solution 'SHELXS-97 (Sheldrick, 1990)'
_diffrn_ambient_temperature 187(2)
_diffrn_measured_fraction_theta_full 0.996
_diffrn_measured_fraction_theta_max 0.996
_diffrn_measurement_device_type 'CCD area detector'
_diffrn_measurement_method 'phi and omega scans'
_diffrn_radiation_monochromator graphite
_diffrn_radiation_source 'fine-focus sealed tube'
_diffrn_radiation_type MoK\a
_diffrn_radiation_wavelength 0.71073
_diffrn_reflns_av_R_equivalents 0.0201
_diffrn_reflns_av_sigmaI/netI 0.0229
_diffrn_reflns_limit_h_max 12
_diffrn_reflns_limit_h_min -14
_diffrn_reflns_limit_k_max 16
_diffrn_reflns_limit_k_min -11
_diffrn_reflns_limit_l_max 21
_diffrn_reflns_limit_l_min -21
_diffrn_reflns_number 15120
_diffrn_reflns_theta_full 25.53
_diffrn_reflns_theta_max 25.53
_diffrn_reflns_theta_min 1.83
_exptl_absorpt_coefficient_mu 0.473
_exptl_absorpt_correction_T_max 0.9341
_exptl_absorpt_correction_T_min 0.8541
_exptl_absorpt_correction_type multi-scan
_exptl_crystal_density_diffrn 1.338
_exptl_crystal_density_method 'not measured'
_exptl_crystal_F_000 1208
_exptl_crystal_size_max 0.34
_exptl_crystal_size_mid 0.24
_exptl_crystal_size_min 0.15
_refine_diff_density_max 0.568
_refine_diff_density_min -0.325
_refine_diff_density_rms 0.058
_refine_ls_extinction_method none
_refine_ls_goodness_of_fit_ref 1.101
_refine_ls_hydrogen_treatment constr
_refine_ls_matrix_type full
_refine_ls_number_parameters 354
_refine_ls_number_reflns 5331
_refine_ls_number_restraints 0
_refine_ls_restrained_S_all 1.101
_refine_ls_R_factor_all 0.0510
_refine_ls_R_factor_gt 0.0426
_refine_ls_shift/su_max 0.451
_refine_ls_shift/su_mean 0.009
_refine_ls_structure_factor_coef Fsqd
_refine_ls_weighting_details 'calc w=1/[\s^2^(Fo^2^)+(0.1000P)^2^+0.0000P] where P=(Fo^2^+2Fc^2^)/3'
_refine_ls_weighting_scheme calc
_refine_ls_wR_factor_gt 0.1330
_refine_ls_wR_factor_ref 0.1433
_reflns_number_gt 4499
_reflns_number_total 5331
_reflns_threshold_expression >2sigma(I)
_cod_data_source_file om800097b-file001.cif
_cod_data_source_block 3c
_cod_depositor_comments
;
The following automatic conversions were performed:

'_symmetry_cell_setting' value 'Monoclinic' changed to 'monoclinic'
according to /home/saulius/struct/CIF-dictionaries/cif_core.dic
dictionary named 'cif_core.dic' version 2.4.1 from
2010-06-29.

'_exptl_absorpt_correction_type' value 'Multi-scan'
changed to 'multi-scan' according to
/home/saulius/struct/CIF-dictionaries/cif_core.dic dictionary named
'cif_core.dic' version 2.4.1 from 2010-06-29.

Automatic conversion script
Id: cif_fix_values 1715 2011-07-08 13:25:40Z adriana 
;
_cod_original_sg_symbol_H-M P2(1)/n
_cod_database_code 4071303

loop_
_symmetry_equiv_pos_as_xyz
'x, y, z'
'-x+1/2, y+1/2, -z+1/2'
'-x, -y, -z'
'x-1/2, -y-1/2, z-1/2'

loop_
_atom_site_label
_atom_site_type_symbol
_atom_site_fract_x
_atom_site_fract_y
_atom_site_fract_z
_atom_site_U_iso_or_equiv
_atom_site_adp_type
_atom_site_occupancy
_atom_site_symmetry_multiplicity
_atom_site_calc_flag
_atom_site_refinement_flags
V V -0.00513(3) 0.78468(3) 0.219602(17) 0.03444(15) Uani 1 1 d .
Cl Cl -0.12513(5) 0.73823(5) 0.10477(3) 0.05096(19) Uani 1 1 d .
N1 N 0.10320(15) 0.65991(13) 0.22208(9) 0.0406(4) Uani 1 1 d .
N2 N -0.10768(12) 0.91205(13) 0.22490(9) 0.0351(4) Uani 1 1 d .
O1 O -0.07846(12) 0.71214(11) 0.28533(8) 0.0451(4) Uani 1 1 d .
O2 O 0.08745(11) 0.86714(11) 0.17309(8) 0.0403(3) Uani 1 1 d .
O3 O 0.10335(11) 0.83076(12) 0.32444(7) 0.0439(4) Uani 1 1 d .
C1 C 0.1023(2) 0.58148(17) 0.26485(12) 0.0464(5) Uani 1 1 d .
H1 H 0.1566 0.5316 0.2630 0.056 Uiso 1 1 calc R
C2 C 0.02800(19) 0.56165(17) 0.31480(12) 0.0475(5) Uani 1 1 d .
C3 C 0.0408(2) 0.4703(2) 0.35530(14) 0.0647(7) Uani 1 1 d .
H3 H 0.0974 0.4248 0.3492 0.078 Uiso 1 1 calc R
C4 C -0.0276(3) 0.4460(2) 0.40360(16) 0.0786(10) Uani 1 1 d .
H4 H -0.0186 0.3839 0.4302 0.094 Uiso 1 1 calc R
C5 C -0.1093(3) 0.5122(3) 0.41334(15) 0.0744(9) Uani 1 1 d .
H5 H -0.1557 0.4955 0.4472 0.089 Uiso 1 1 calc R
C6 C -0.1244(2) 0.6018(2) 0.37470(12) 0.0564(7) Uani 1 1 d .
H6 H -0.1807 0.6467 0.3825 0.068 Uiso 1 1 calc R
C7 C -0.05724(18) 0.62802(18) 0.32357(11) 0.0449(5) Uani 1 1 d .
C8 C 0.18783(19) 0.66121(15) 0.17852(11) 0.0435(5) Uani 1 1 d .
C9 C 0.2991(2) 0.64486(18) 0.21372(12) 0.0502(6) Uani 1 1 d .
H9 H 0.3198 0.6317 0.2671 0.060 Uiso 1 1 calc R
C10 C 0.3797(2) 0.64785(19) 0.17092(14) 0.0563(6) Uani 1 1 d .
H10 H 0.4554 0.6364 0.1954 0.068 Uiso 1 1 calc R
C11 C 0.3516(2) 0.66735(19) 0.09272(14) 0.0566(6) Uani 1 1 d .
C12 C 0.4386(3) 0.6671(2) 0.04491(17) 0.0783(9) Uani 1 1 d .
H12A H 0.4319 0.6054 0.0146 0.118 Uiso 1 1 calc R
H12B H 0.5130 0.6706 0.0787 0.118 Uiso 1 1 calc R
H12C H 0.4271 0.7252 0.0105 0.118 Uiso 1 1 calc R
C13 C 0.2409(2) 0.68462(19) 0.05912(14) 0.0584(7) Uani 1 1 d .
H13 H 0.2203 0.6986 0.0058 0.070 Uiso 1 1 calc R
C14 C 0.1589(2) 0.68216(19) 0.10089(12) 0.0524(6) Uani 1 1 d .
H14 H 0.0834 0.6948 0.0764 0.063 Uiso 1 1 calc R
C15 C 0.07003(16) 0.95368(15) 0.13774(10) 0.0353(4) Uani 1 1 d .
C16 C 0.14125(17) 0.98516(17) 0.09100(11) 0.0431(5) Uani 1 1 d .
H16 H 0.2009 0.9429 0.0854 0.052 Uiso 1 1 calc R
C17 C 0.1267(2) 1.07496(18) 0.05346(12) 0.0495(6) Uani 1 1 d .
H17 H 0.1757 1.0935 0.0218 0.059 Uiso 1 1 calc R
C18 C 0.0414(2) 1.13952(18) 0.06091(13) 0.0509(6) Uani 1 1 d .
H18 H 0.0323 1.2021 0.0350 0.061 Uiso 1 1 calc R
C19 C -0.02954(18) 1.11145(17) 0.10630(12) 0.0442(5) Uani 1 1 d .
H19 H -0.0878 1.1555 0.1117 0.053 Uiso 1 1 calc R
C20 C -0.01789(16) 1.01902(16) 0.14496(11) 0.0366(4) Uani 1 1 d .
C21 C -0.09763(15) 0.99555(16) 0.19002(11) 0.0374(5) Uani 1 1 d .
H21 H -0.1487 1.0472 0.1947 0.045 Uiso 1 1 calc R
C22 C -0.19638(16) 0.91111(16) 0.26592(11) 0.0390(5) Uani 1 1 d .
C23 C -0.20427(17) 0.98607(18) 0.31810(12) 0.0470(5) Uani 1 1 d .
H23 H -0.1502 1.0379 0.3282 0.056 Uiso 1 1 calc R
C24 C -0.29170(19) 0.9851(2) 0.35556(13) 0.0537(6) Uani 1 1 d .
H24 H -0.2964 1.0362 0.3916 0.064 Uiso 1 1 calc R
C25 C -0.37171(18) 0.9108(2) 0.34114(13) 0.0525(6) Uani 1 1 d .
C26 C -0.4693(2) 0.9121(3) 0.37975(17) 0.0729(9) Uani 1 1 d .
H26A H -0.4522 0.8698 0.4256 0.109 Uiso 1 1 calc R
H26B H -0.5358 0.8864 0.3442 0.109 Uiso 1 1 calc R
H26C H -0.4828 0.9810 0.3944 0.109 Uiso 1 1 calc R
C27 C -0.36237(18) 0.8368(2) 0.28875(14) 0.0528(6) Uani 1 1 d .
H27 H -0.4170 0.7853 0.2782 0.063 Uiso 1 1 calc R
C28 C -0.27546(17) 0.83565(17) 0.25131(12) 0.0453(5) Uani 1 1 d .
H28 H -0.2702 0.7837 0.2161 0.054 Uiso 1 1 calc R
C29 C 0.0643(2) 0.8677(3) 0.38930(14) 0.0798(10) Uani 1 1 d .
H29A H 0.0097 0.8206 0.4027 0.096 Uiso 1 1 calc R
H29B H 0.0280 0.9338 0.3774 0.096 Uiso 1 1 calc R
C30 C 0.16150(18) 0.8767(2) 0.45282(13) 0.0608(7) Uani 1 1 d .
H30A H 0.1706 0.8157 0.4851 0.073 Uiso 1 1 calc R
H30B H 0.1543 0.9354 0.4851 0.073 Uiso 1 1 calc R
C31 C 0.25865(17) 0.8894(2) 0.41584(12) 0.0504(6) Uani 1 1 d .
H31A H 0.2742 0.9612 0.4093 0.060 Uiso 1 1 calc R
H31B H 0.3263 0.8572 0.4469 0.060 Uiso 1 1 calc R
C32 C 0.22215(18) 0.8386(2) 0.33991(13) 0.0607(7) Uani 1 1 d .
H32A H 0.2451 0.8783 0.2994 0.073 Uiso 1 1 calc R
H32B H 0.2561 0.7712 0.3415 0.073 Uiso 1 1 calc R

loop_
_atom_site_aniso_label
_atom_site_aniso_U_11
_atom_site_aniso_U_22
_atom_site_aniso_U_33
_atom_site_aniso_U_23
_atom_site_aniso_U_13
_atom_site_aniso_U_12
V 0.0365(2) 0.0389(2) 0.0280(2) 0.00241(13) 0.00753(15) -0.00244(13)
Cl 0.0580(4) 0.0552(4) 0.0344(3) -0.0019(2) -0.0006(2) -0.0082(3)
N1 0.0508(10) 0.0424(10) 0.0277(8) -0.0002(7) 0.0070(7) 0.0052(8)
N2 0.0290(8) 0.0424(10) 0.0343(9) 0.0006(7) 0.0079(6) -0.0043(7)
O1 0.0418(8) 0.0534(10) 0.0407(8) 0.0109(7) 0.0103(6) -0.0060(7)
O2 0.0406(8) 0.0434(8) 0.0397(8) 0.0040(6) 0.0149(6) 0.0018(6)
O3 0.0316(7) 0.0695(11) 0.0318(7) -0.0091(7) 0.0097(6) -0.0040(7)
C1 0.0592(14) 0.0406(12) 0.0354(11) -0.0003(9) 0.0025(9) 0.0036(10)
C2 0.0580(14) 0.0449(12) 0.0338(11) 0.0051(9) -0.0017(10) -0.0086(11)
C3 0.0812(18) 0.0526(15) 0.0501(14) 0.0128(12) -0.0061(13) -0.0104(13)
C4 0.097(2) 0.070(2) 0.0582(16) 0.0295(15) -0.0050(16) -0.0301(18)
C5 0.0710(18) 0.093(2) 0.0521(15) 0.0276(15) -0.0006(13) -0.0359(17)
C6 0.0484(13) 0.0755(18) 0.0415(12) 0.0121(12) 0.0026(10) -0.0224(12)
C7 0.0468(12) 0.0537(14) 0.0292(10) 0.0047(9) -0.0023(9) -0.0201(10)
C8 0.0584(13) 0.0391(12) 0.0340(11) -0.0020(9) 0.0126(9) 0.0112(10)
C9 0.0598(14) 0.0518(14) 0.0387(12) -0.0014(10) 0.0104(10) 0.0166(11)
C10 0.0581(14) 0.0599(16) 0.0529(14) -0.0016(12) 0.0164(11) 0.0154(12)
C11 0.0735(17) 0.0489(14) 0.0553(14) 0.0000(11) 0.0308(12) 0.0106(12)
C12 0.096(2) 0.074(2) 0.082(2) 0.0077(16) 0.0545(18) 0.0142(17)
C13 0.0878(19) 0.0565(15) 0.0357(12) 0.0042(11) 0.0239(12) 0.0141(14)
C14 0.0639(15) 0.0558(14) 0.0375(12) 0.0023(10) 0.0116(10) 0.0149(12)
C15 0.0361(10) 0.0395(11) 0.0292(10) -0.0029(8) 0.0049(8) -0.0082(8)
C16 0.0437(11) 0.0512(13) 0.0370(11) -0.0035(10) 0.0148(9) -0.0083(10)
C17 0.0568(14) 0.0533(14) 0.0415(12) 0.0032(10) 0.0178(10) -0.0161(11)
C18 0.0612(14) 0.0468(13) 0.0451(12) 0.0097(10) 0.0129(11) -0.0090(11)
C19 0.0465(12) 0.0438(12) 0.0412(11) 0.0034(10) 0.0078(9) -0.0021(10)
C20 0.0340(10) 0.0417(11) 0.0332(10) -0.0008(8) 0.0058(8) -0.0060(8)
C21 0.0315(10) 0.0436(12) 0.0363(10) -0.0005(9) 0.0061(8) -0.0010(8)
C22 0.0307(10) 0.0489(12) 0.0374(11) 0.0065(9) 0.0080(8) 0.0010(9)
C23 0.0400(11) 0.0534(13) 0.0488(12) -0.0024(10) 0.0125(10) -0.0012(10)
C24 0.0488(13) 0.0662(16) 0.0496(13) -0.0001(12) 0.0183(10) 0.0105(12)
C25 0.0351(11) 0.0728(17) 0.0523(13) 0.0197(12) 0.0151(10) 0.0118(11)
C26 0.0491(14) 0.103(2) 0.0766(18) 0.0323(17) 0.0349(13) 0.0194(15)
C27 0.0342(11) 0.0672(16) 0.0571(14) 0.0142(12) 0.0104(10) -0.0079(11)
C28 0.0368(11) 0.0541(14) 0.0445(12) 0.0023(10) 0.0084(9) -0.0083(10)
C29 0.0443(14) 0.154(3) 0.0441(14) -0.0356(17) 0.0165(11) -0.0113(16)
C30 0.0429(13) 0.098(2) 0.0409(13) -0.0132(13) 0.0092(10) -0.0029(13)
C31 0.0335(11) 0.0702(16) 0.0453(12) -0.0079(11) 0.0042(9) -0.0027(10)
C32 0.0313(11) 0.103(2) 0.0490(13) -0.0170(14) 0.0123(10) -0.0071(12)

loop_
_atom_type_symbol
_atom_type_description
_atom_type_scat_dispersion_real
_atom_type_scat_dispersion_imag
_atom_type_scat_source
C C 0.0033 0.0016 'International Tables Vol C Tables 4.2.6.8 and 6.1.1.4'
H H 0.0000 0.0000 'International Tables Vol C Tables 4.2.6.8 and 6.1.1.4'
N N 0.0061 0.0033 'International Tables Vol C Tables 4.2.6.8 and 6.1.1.4'
O O 0.0106 0.0060 'International Tables Vol C Tables 4.2.6.8 and 6.1.1.4'
Cl Cl 0.1484 0.1585 'International Tables Vol C Tables 4.2.6.8 and 6.1.1.4'
V V 0.3005 0.5294 'International Tables Vol C Tables 4.2.6.8 and 6.1.1.4'

loop_
_geom_angle_atom_site_label_1
_geom_angle_atom_site_label_2
_geom_angle_atom_site_label_3
_geom_angle
O1 V O2 168.12(6)
O1 V N1 88.46(7)
O2 V N1 91.46(6)
O1 V N2 90.47(6)
O2 V N2 88.82(6)
N1 V N2 176.08(6)
O1 V O3 83.83(6)
O2 V O3 84.30(6)
N1 V O3 86.63(6)
N2 V O3 89.51(6)
O1 V Cl 96.65(5)
O2 V Cl 95.20(5)
N1 V Cl 94.64(5)
N2 V Cl 89.23(5)
O3 V Cl 178.65(5)
C1 N1 C8 115.75(18)
C1 N1 V 123.60(15)
C8 N1 V 120.55(13)
C21 N2 C22 114.66(17)
C21 N2 V 122.73(13)
C22 N2 V 122.59(13)
C7 O1 V 133.83(15)
C15 O2 V 132.08(13)
C32 O3 C29 109.39(16)
C32 O3 V 126.97(12)
C29 O3 V 123.43(13)
N1 C1 C2 127.3(2)
N1 C1 H1 116.4
C2 C1 H1 116.4
C7 C2 C3 119.0(2)
C7 C2 C1 123.2(2)
C3 C2 C1 117.7(2)
C4 C3 C2 121.0(3)
C4 C3 H3 119.5
C2 C3 H3 119.5
C3 C4 C5 119.9(3)
C3 C4 H4 120.1
C5 C4 H4 120.1
C6 C5 C4 120.9(3)
C6 C5 H5 119.6
C4 C5 H5 119.6
C5 C6 C7 120.7(3)
C5 C6 H6 119.7
C7 C6 H6 119.7
O1 C7 C2 123.05(19)
O1 C7 C6 118.3(2)
C2 C7 C6 118.6(2)
C14 C8 C9 119.4(2)
C14 C8 N1 119.6(2)
C9 C8 N1 120.94(18)
C10 C9 C8 120.1(2)
C10 C9 H9 120.0
C8 C9 H9 120.0
C9 C10 C11 121.1(2)
C9 C10 H10 119.4
C11 C10 H10 119.5
C13 C11 C10 117.9(2)
C13 C11 C12 120.6(2)
C10 C11 C12 121.5(3)
C11 C12 H12A 109.5
C11 C12 H12B 109.5
H12A C12 H12B 109.5
C11 C12 H12C 109.5
H12A C12 H12C 109.5
H12B C12 H12C 109.5
C11 C13 C14 122.0(2)
C11 C13 H13 119.0
C14 C13 H13 119.0
C13 C14 C8 119.5(2)
C13 C14 H14 120.2
C8 C14 H14 120.2
O2 C15 C16 119.61(19)
O2 C15 C20 122.80(18)
C16 C15 C20 117.58(19)
C17 C16 C15 121.7(2)
C17 C16 H16 119.2
C15 C16 H16 119.2
C16 C17 C18 121.0(2)
C16 C17 H17 119.5
C18 C17 H17 119.5
C19 C18 C17 119.0(2)
C19 C18 H18 120.5
C17 C18 H18 120.5
C18 C19 C20 121.5(2)
C18 C19 H19 119.2
C20 C19 H19 119.2
C19 C20 C15 119.26(18)
C19 C20 C21 117.40(19)
C15 C20 C21 123.34(19)
N2 C21 C20 127.47(19)
N2 C21 H21 116.3
C20 C21 H21 116.3
C28 C22 C23 119.87(19)
C28 C22 N2 119.36(19)
C23 C22 N2 120.76(18)
C22 C23 C24 119.8(2)
C22 C23 H23 120.1
C24 C23 H23 120.1
C25 C24 C23 121.0(2)
C25 C24 H24 119.5
C23 C24 H24 119.5
C27 C25 C24 118.2(2)
C27 C25 C26 120.9(2)
C24 C25 C26 120.8(3)
C25 C26 H26A 109.5
C25 C26 H26B 109.5
H26A C26 H26B 109.5
C25 C26 H26C 109.5
H26A C26 H26C 109.5
H26B C26 H26C 109.5
C25 C27 C28 121.8(2)
C25 C27 H27 119.1
C28 C27 H27 119.1
C22 C28 C27 119.3(2)
C22 C28 H28 120.4
C27 C28 H28 120.4
O3 C29 C30 106.99(19)
O3 C29 H29A 110.3
C30 C29 H29A 110.3
O3 C29 H29B 110.3
C30 C29 H29B 110.3
H29A C29 H29B 108.6
C29 C30 C31 105.13(18)
C29 C30 H30A 110.7
C31 C30 H30A 110.7
C29 C30 H30B 110.7
C31 C30 H30B 110.7
H30A C30 H30B 108.8
C32 C31 C30 104.10(18)
C32 C31 H31A 110.9
C30 C31 H31A 110.9
C32 C31 H31B 110.9
C30 C31 H31B 110.9
H31A C31 H31B 109.0
O3 C32 C31 107.09(17)
O3 C32 H32A 110.3
C31 C32 H32A 110.3
O3 C32 H32B 110.3
C31 C32 H32B 110.3
H32A C32 H32B 108.6

loop_
_geom_bond_atom_site_label_1
_geom_bond_atom_site_label_2
_geom_bond_distance
V O1 1.9038(14)
V O2 1.9079(14)
V N1 2.1290(18)
V N2 2.1336(17)
V O3 2.1366(13)
V Cl 2.3317(6)
N1 C1 1.299(3)
N1 C8 1.438(3)
N2 C21 1.297(3)
N2 C22 1.450(2)
O1 C7 1.311(3)
O2 C15 1.312(2)
O3 C32 1.432(2)
O3 C29 1.442(3)
C1 C2 1.443(3)
C1 H1 0.9500
C2 C7 1.410(3)
C2 C3 1.409(3)
C3 C4 1.377(4)
C3 H3 0.9500
C4 C5 1.380(5)
C4 H4 0.9500
C5 C6 1.374(4)
C5 H5 0.9500
C6 C7 1.411(3)
C6 H6 0.9500
C8 C14 1.385(3)
C8 C9 1.392(3)
C9 C10 1.387(3)
C9 H9 0.9500
C10 C11 1.390(3)
C10 H10 0.9500
C11 C13 1.381(4)
C11 C12 1.517(3)
C12 H12A 0.9800
C12 H12B 0.9800
C12 H12C 0.9800
C13 C14 1.389(3)
C13 H13 0.9500
C14 H14 0.9500
C15 C16 1.408(3)
C15 C20 1.420(3)
C16 C17 1.366(3)
C16 H16 0.9500
C17 C18 1.389(3)
C17 H17 0.9500
C18 C19 1.375(3)
C18 H18 0.9500
C19 C20 1.406(3)
C19 H19 0.9500
C20 C21 1.441(3)
C21 H21 0.9500
C22 C28 1.385(3)
C22 C23 1.388(3)
C23 C24 1.393(3)
C23 H23 0.9500
C24 C25 1.381(4)
C24 H24 0.9500
C25 C27 1.386(4)
C25 C26 1.518(3)
C26 H26A 0.9800
C26 H26B 0.9800
C26 H26C 0.9800
C27 C28 1.387(3)
C27 H27 0.9500
C28 H28 0.9500
C29 C30 1.460(3)
C29 H29A 0.9900
C29 H29B 0.9900
C30 C31 1.504(3)
C30 H30A 0.9900
C30 H30B 0.9900
C31 C32 1.496(3)
C31 H31A 0.9900
C31 H31B 0.9900
C32 H32A 0.9900
C32 H32B 0.9900
